data_7718878
loop_
_publ_author_name
'Basu, Debayan'
'Chakraborty, Sudipta'
'Chakraborty, Gourav'
'Bhattacharya, Saptarshi'
'Patra, Niladri'
'Nayek, Hari Pada'

_publ_section_title
;
 Solvent-free Hydrosilylation of Carbonyl Compounds Catalyzed by
 Organotin(IV) Compounds
;
_journal_name_full 'Dalton Transactions'
_journal_paper_doi 10.1039/D5DT01033K
_journal_year 2025
_chemical_formula_moiety 'C26 H19 Cl2 N O2 Sn'
_chemical_formula_sum 'C26 H19 Cl2 N O2 Sn'
_chemical_formula_weight 567.01
_space_group_crystal_system triclinic
_space_group_IT_number 2
_space_group_name_Hall '-P 1'
_space_group_name_H-M_alt 'P -1'
_atom_sites_solution_hydrogens geom
_audit_creation_date 2025-06-04
_audit_creation_method
;
Olex2 1.2-ac3
(compiled 2016.08.26 svn.r3337 for Rigaku Oxford Diffraction, GUI svn.r5221)
;
_audit_update_record
;
2025-06-06 deposited with the CCDC.	2025-06-12 downloaded from the CCDC.
;
_cell_angle_alpha 81.600(7)
_cell_angle_beta 81.173(7)
_cell_angle_gamma 83.295(7)
_cell_formula_units_Z 2
_cell_length_a 9.5600(8)
_cell_length_b 10.2045(9)
_cell_length_c 12.3475(11)
_cell_measurement_reflns_used 3422
_cell_measurement_temperature 293(2)
_cell_measurement_theta_max 24.5440
_cell_measurement_theta_min 2.8110
_cell_volume 1172.03(18)
_computing_cell_refinement 'CrysAlisPro 1.171.40.69a (Rigaku OD, 2020)'
_computing_data_collection 'CrysAlisPro 1.171.40.69a (Rigaku OD, 2020)'
_computing_data_reduction 'CrysAlisPro 1.171.40.69a (Rigaku OD, 2020)'
_computing_molecular_graphics 'Olex2 (Dolomanov et al., 2009)'
_computing_publication_material 'Olex2 (Dolomanov et al., 2009)'
_computing_structure_refinement 'ShelXL (Sheldrick, 2015)'
_computing_structure_solution 'SHELXT 2014/5 (Sheldrick, 2014)'
_diffrn_ambient_temperature 293(2)
_diffrn_detector 'CCD plate'
_diffrn_detector_area_resol_mean 8.0303
_diffrn_detector_type EosS2
_diffrn_measured_fraction_theta_full 0.998
_diffrn_measured_fraction_theta_max 0.998
_diffrn_measurement_details
;
List of Runs (angles in degrees, time in seconds):

  # Type    Start    End  Width  t~exp~   \w     \q     \k     \f   Frames
#--------------------------------------------------------------------------
  1  \w    -39.00  40.00   1.00   17.50    --   14.69 -77.00  60.00   79
  2  \w    -28.00   2.00   1.00   17.50    --  -16.80 -77.00  90.00   30
  3  \w    -33.00   9.00   1.00   17.50    --  -16.80 -77.00 -60.00   42
  4  \w    -76.00 -47.00   1.00   17.50    --  -16.80 -57.00 120.00   29
  5  \w    -40.00  10.00   1.00   17.50    --  -16.80 -77.00-180.00   50
  6  \w    -34.00  47.00   1.00   17.50    --  -16.80  57.00 -60.00   81
  7  \w    -82.00 -46.00   1.00   17.50    --  -16.80-178.00-150.00   36
  8  \w    -86.00 -13.00   1.00   17.50    --  -16.80 -38.00 150.00   73
;
_diffrn_measurement_device 'four-circle diffractometer'
_diffrn_measurement_device_type 'SuperNova, Single source at offset/far, EosS2'
_diffrn_measurement_method '\w scans'
_diffrn_orient_matrix_type 'CrysAlisPro convention (1999,Acta A55,543-557)'
_diffrn_orient_matrix_UB_11 -0.0019276000
_diffrn_orient_matrix_UB_12 -0.0405427000
_diffrn_orient_matrix_UB_13 0.0519168000
_diffrn_orient_matrix_UB_21 -0.0731509000
_diffrn_orient_matrix_UB_22 -0.0062978000
_diffrn_orient_matrix_UB_23 0.0001988000
_diffrn_orient_matrix_UB_31 0.0183267000
_diffrn_orient_matrix_UB_32 -0.0574444000
_diffrn_orient_matrix_UB_33 -0.0272534000
_diffrn_radiation_monochromator mirror
_diffrn_radiation_probe x-ray
_diffrn_radiation_type MoK\a
_diffrn_radiation_wavelength 0.71073
_diffrn_reflns_av_R_equivalents 0.0651
_diffrn_reflns_av_unetI/netI 0.1053
_diffrn_reflns_Laue_measured_fraction_full 0.998
_diffrn_reflns_Laue_measured_fraction_max 0.998
_diffrn_reflns_limit_h_max 11
_diffrn_reflns_limit_h_min -11
_diffrn_reflns_limit_k_max 12
_diffrn_reflns_limit_k_min -12
_diffrn_reflns_limit_l_max 14
_diffrn_reflns_limit_l_min -10
_diffrn_reflns_number 8550
_diffrn_reflns_point_group_measured_fraction_full 0.998
_diffrn_reflns_point_group_measured_fraction_max 0.998
_diffrn_reflns_theta_full 24.998
_diffrn_reflns_theta_max 24.998
_diffrn_reflns_theta_min 2.027
_diffrn_source 'micro-focus sealed X-ray tube'
_diffrn_source_type 'SuperNova (Mo) X-ray Source'
_exptl_absorpt_coefficient_mu 1.342
_exptl_absorpt_correction_T_max 1.00000
_exptl_absorpt_correction_T_min 0.64660
_exptl_absorpt_correction_type multi-scan
_exptl_absorpt_process_details
;
CrysAlisPro 1.171.40.69a (Rigaku Oxford Diffraction, 2020)
Empirical absorption correction using spherical harmonics,
 implemented in SCALE3 ABSPACK scaling algorithm.
;
_exptl_crystal_colour red
_exptl_crystal_colour_primary red
_exptl_crystal_density_diffrn 1.607
_exptl_crystal_description block
_exptl_crystal_F_000 564
_exptl_crystal_size_max 0.13
_exptl_crystal_size_mid 0.11
_exptl_crystal_size_min 0.1
_refine_diff_density_max 1.221
_refine_diff_density_min -0.591
_refine_diff_density_rms 0.101
_refine_ls_extinction_method none
_refine_ls_goodness_of_fit_ref 0.975
_refine_ls_hydrogen_treatment constr
_refine_ls_matrix_type full
_refine_ls_number_parameters 289
_refine_ls_number_reflns 4127
_refine_ls_number_restraints 0
_refine_ls_restrained_S_all 0.975
_refine_ls_R_factor_all 0.1073
_refine_ls_R_factor_gt 0.0582
_refine_ls_shift/su_max 0.000
_refine_ls_shift/su_mean 0.000
_refine_ls_structure_factor_coef Fsqd
_refine_ls_weighting_details 'w=1/[\s^2^(Fo^2^)+(0.0546P)^2^] where P=(Fo^2^+2Fc^2^)/3'
_refine_ls_weighting_scheme calc
_refine_ls_wR_factor_gt 0.1138
_refine_ls_wR_factor_ref 0.1258
_reflns_Friedel_coverage 0.000
_reflns_number_gt 2578
_reflns_number_total 4127
_reflns_threshold_expression 'I > 2\s(I)'
_cod_data_source_file d5dt01033k2.cif
_cod_data_source_block 1
_cod_database_code 7718878
_chemical_oxdiff_formula 'C H N O Cl Sn'
_shelx_space_group_comment
;
The symmetry employed for this shelxl refinement is uniquely defined
by the following loop, which should always be used as a source of
symmetry information in preference to the above space-group names.
They are only intended as comments.
;
_diffrn_oxdiff_digest_frames
;
01a7396846bf03fdfcc05443a32754d2c40002790b8
;
_reflns_odcompleteness_completeness 99.81
_reflns_odcompleteness_iscentric 1
_reflns_odcompleteness_theta 26.32
_olex2_refinement_description
;
1. Fixed Uiso
 At 1.2 times of:
  All C(H) groups
 At 1.5 times of:
  All C(H,H,H) groups
2.a Me refined with riding coordinates:
 C14(H14A,H14B,H14C)
2.b Aromatic/amide H refined with riding coordinates:
 C3(H3), C5(H5), C7(H7), C9(H9), C11(H11), C12(H12), C16(H16), C17(H17),
 C18(H18), C19(H19), C20(H20), C22(H22), C23(H23), C24(H24), C25(H25), C26(H26)
;
_shelx_shelxl_version_number 2014/7
_olex2_submission_special_instructions 'No special instructions were received'
_oxdiff_exptl_absorpt_empirical_details
;
Empirical correction (ABSPACK) includes:
- Absorption correction using spherical harmonics
- Frame scaling
;
_oxdiff_exptl_absorpt_empirical_full_max 1.674
_oxdiff_exptl_absorpt_empirical_full_min 0.694

loop_
_space_group_symop_operation_xyz
'x, y, z'
'-x, -y, -z'

loop_
_atom_site_label
_atom_site_type_symbol
_atom_site_fract_x
_atom_site_fract_y
_atom_site_fract_z
_atom_site_U_iso_or_equiv
_atom_site_adp_type
_atom_site_occupancy
_atom_site_site_symmetry_order
_atom_site_calc_flag
_atom_site_refinement_flags_posn
_atom_site_refinement_flags_adp
_atom_site_refinement_flags_occupancy
_atom_site_disorder_assembly
_atom_site_disorder_group
Sn1 Sn 0.31838(5) 0.38421(5) 0.77237(4) 0.0502(2) Uani 1 1 d . . . . .
Cl1 Cl 0.6770(3) 0.0099(2) 0.72291(18) 0.0911(8) Uani 1 1 d . . . . .
Cl2 Cl 0.7096(2) 0.0769(2) 0.28200(18) 0.0855(7) Uani 1 1 d . . . . .
O1 O 0.1542(5) 0.5364(5) 0.7728(4) 0.0709(15) Uani 1 1 d . . . . .
O2 O 0.4605(5) 0.2321(4) 0.7135(4) 0.0644(14) Uani 1 1 d . . . . .
N1 N 0.2871(5) 0.4333(5) 0.5966(4) 0.0402(13) Uani 1 1 d . . . . .
C1 C 0.5135(7) 0.2027(6) 0.6140(6) 0.0437(16) Uani 1 1 d . . . . .
C2 C 0.6201(7) 0.0960(6) 0.6039(6) 0.0521(18) Uani 1 1 d . . . . .
C3 C 0.6782(8) 0.0600(6) 0.5041(6) 0.058(2) Uani 1 1 d . . . . .
H3 H 0.7486 -0.0108 0.5001 0.070 Uiso 1 1 calc R . . . .
C4 C 0.6334(7) 0.1280(6) 0.4083(6) 0.0538(19) Uani 1 1 d . . . . .
C5 C 0.5277(7) 0.2285(6) 0.4152(6) 0.0515(18) Uani 1 1 d . . . . .
H5 H 0.4953 0.2718 0.3507 0.062 Uiso 1 1 calc R . . . .
C6 C 0.4658(6) 0.2691(6) 0.5170(5) 0.0419(16) Uani 1 1 d . . . . .
C7 C 0.3573(6) 0.3775(6) 0.5146(5) 0.0427(16) Uani 1 1 d . . . . .
H7 H 0.3340 0.4126 0.4451 0.051 Uiso 1 1 calc R . . . .
C8 C 0.1847(7) 0.5439(6) 0.5786(6) 0.0435(16) Uani 1 1 d . . . . .
C9 C 0.1458(7) 0.6017(6) 0.4779(6) 0.0534(18) Uani 1 1 d . . . . .
H9 H 0.1887 0.5667 0.4141 0.064 Uiso 1 1 calc R . . . .
C10 C 0.0462(7) 0.7086(7) 0.4692(6) 0.0568(19) Uani 1 1 d . . . . .
C11 C -0.0182(8) 0.7552(7) 0.5673(7) 0.074(2) Uani 1 1 d . . . . .
H11 H -0.0879 0.8267 0.5639 0.089 Uiso 1 1 calc R . . . .
C12 C 0.0174(8) 0.6995(7) 0.6691(7) 0.067(2) Uani 1 1 d . . . . .
H12 H -0.0267 0.7342 0.7327 0.080 Uiso 1 1 calc R . . . .
C13 C 0.1187(8) 0.5921(7) 0.6761(6) 0.0568(19) Uani 1 1 d . . . . .
C14 C 0.0054(9) 0.7718(8) 0.3557(7) 0.089(3) Uani 1 1 d . . . . .
H14A H -0.0658 0.8453 0.3654 0.134 Uiso 1 1 calc R . . . .
H14B H 0.0880 0.8028 0.3091 0.134 Uiso 1 1 calc R . . . .
H14C H -0.0316 0.7066 0.3220 0.134 Uiso 1 1 calc R . . . .
C15 C 0.2062(8) 0.2495(7) 0.8932(5) 0.0514(18) Uani 1 1 d . . . . .
C16 C 0.0743(8) 0.2913(8) 0.9488(6) 0.066(2) Uani 1 1 d . . . . .
H16 H 0.0283 0.3743 0.9270 0.079 Uiso 1 1 calc R . . . .
C17 C 0.0129(9) 0.2076(11) 1.0370(7) 0.082(3) Uani 1 1 d . . . . .
H17 H -0.0763 0.2347 1.0729 0.099 Uiso 1 1 calc R . . . .
C18 C 0.0778(11) 0.0881(11) 1.0727(8) 0.088(3) Uani 1 1 d . . . . .
H18 H 0.0349 0.0351 1.1336 0.105 Uiso 1 1 calc R . . . .
C19 C 0.2074(11) 0.0452(9) 1.0188(7) 0.080(3) Uani 1 1 d . . . . .
H19 H 0.2518 -0.0378 1.0423 0.096 Uiso 1 1 calc R . . . .
C20 C 0.2734(8) 0.1260(7) 0.9285(6) 0.059(2) Uani 1 1 d . . . . .
H20 H 0.3618 0.0971 0.8924 0.071 Uiso 1 1 calc R . . . .
C21 C 0.4736(8) 0.4903(7) 0.8139(5) 0.0494(18) Uani 1 1 d . . . . .
C22 C 0.4372(9) 0.6056(7) 0.8628(6) 0.066(2) Uani 1 1 d . . . . .
H22 H 0.3416 0.6364 0.8769 0.079 Uiso 1 1 calc R . . . .
C23 C 0.5378(12) 0.6771(9) 0.8916(7) 0.087(3) Uani 1 1 d . . . . .
H23 H 0.5100 0.7551 0.9231 0.104 Uiso 1 1 calc R . . . .
C24 C 0.6749(12) 0.6320(11) 0.8734(7) 0.093(3) Uani 1 1 d . . . . .
H24 H 0.7424 0.6794 0.8932 0.112 Uiso 1 1 calc R . . . .
C25 C 0.7186(9) 0.5189(11) 0.8268(8) 0.095(3) Uani 1 1 d . . . . .
H25 H 0.8149 0.4903 0.8131 0.114 Uiso 1 1 calc R . . . .
C26 C 0.6158(9) 0.4456(8) 0.7993(6) 0.068(2) Uani 1 1 d . . . . .
H26 H 0.6446 0.3657 0.7709 0.082 Uiso 1 1 calc R . . . .

loop_
_atom_site_aniso_label
_atom_site_aniso_U_11
_atom_site_aniso_U_22
_atom_site_aniso_U_33
_atom_site_aniso_U_23
_atom_site_aniso_U_13
_atom_site_aniso_U_12
Sn1 0.0530(3) 0.0583(3) 0.0368(3) -0.0082(2) -0.0029(2) 0.0032(2)
Cl1 0.1004(18) 0.0935(15) 0.0654(15) 0.0011(12) -0.0205(13) 0.0468(14)
Cl2 0.1000(17) 0.0848(14) 0.0584(14) -0.0227(11) 0.0136(12) 0.0304(13)
O1 0.073(4) 0.087(3) 0.046(3) -0.018(3) -0.011(3) 0.036(3)
O2 0.074(4) 0.065(3) 0.047(3) -0.005(3) -0.006(3) 0.020(3)
N1 0.036(3) 0.045(3) 0.038(3) -0.009(3) -0.005(3) 0.005(3)
C1 0.045(4) 0.042(4) 0.040(4) 0.000(3) 0.002(3) -0.003(3)
C2 0.057(5) 0.045(4) 0.048(5) 0.004(3) -0.005(4) 0.007(4)
C3 0.059(5) 0.044(4) 0.064(6) -0.009(4) -0.002(4) 0.021(4)
C4 0.057(5) 0.049(4) 0.051(5) -0.014(4) 0.009(4) 0.005(4)
C5 0.064(5) 0.047(4) 0.038(4) -0.005(3) 0.003(4) 0.006(4)
C6 0.033(4) 0.044(4) 0.044(4) -0.002(3) 0.004(3) 0.003(3)
C7 0.040(4) 0.047(4) 0.037(4) -0.003(3) 0.002(3) 0.002(3)
C8 0.036(4) 0.044(4) 0.048(4) -0.004(3) -0.007(3) 0.010(3)
C9 0.048(4) 0.057(4) 0.050(5) -0.006(4) -0.001(4) 0.010(4)
C10 0.047(4) 0.058(4) 0.058(5) 0.002(4) -0.007(4) 0.016(4)
C11 0.066(6) 0.069(5) 0.079(7) -0.006(5) -0.019(5) 0.036(4)
C12 0.063(5) 0.065(5) 0.068(6) -0.015(4) -0.017(5) 0.026(4)
C13 0.058(5) 0.057(4) 0.053(5) -0.007(4) -0.012(4) 0.008(4)
C14 0.071(6) 0.093(6) 0.089(7) 0.020(5) -0.014(5) 0.020(5)
C15 0.058(5) 0.064(5) 0.037(4) -0.015(4) -0.008(4) -0.009(4)
C16 0.047(5) 0.102(6) 0.048(5) -0.001(5) -0.005(4) -0.012(5)
C17 0.062(6) 0.132(9) 0.053(6) -0.011(6) 0.011(5) -0.033(6)
C18 0.092(8) 0.118(8) 0.058(6) -0.004(6) -0.003(6) -0.050(7)
C19 0.113(8) 0.076(6) 0.055(6) -0.001(5) -0.012(6) -0.034(6)
C20 0.071(5) 0.065(5) 0.043(5) -0.015(4) 0.004(4) -0.013(4)
C21 0.055(5) 0.062(5) 0.025(4) 0.005(3) 0.004(3) -0.009(4)
C22 0.067(5) 0.066(5) 0.064(6) -0.008(4) -0.001(4) -0.018(5)
C23 0.111(8) 0.087(6) 0.061(6) -0.017(5) 0.008(6) -0.027(7)
C24 0.109(9) 0.137(9) 0.046(6) -0.025(6) -0.008(6) -0.051(8)
C25 0.055(6) 0.149(9) 0.076(7) -0.013(7) 0.002(5) -0.013(6)
C26 0.075(6) 0.083(6) 0.053(5) -0.017(4) -0.009(5) -0.016(5)

loop_
_atom_type_symbol
_atom_type_description
_atom_type_scat_dispersion_real
_atom_type_scat_dispersion_imag
_atom_type_scat_source
C C 0.0033 0.0016 'International Tables Vol C Tables 4.2.6.8 and 6.1.1.4'
H H 0.0000 0.0000 'International Tables Vol C Tables 4.2.6.8 and 6.1.1.4'
Cl Cl 0.1484 0.1585 'International Tables Vol C Tables 4.2.6.8 and 6.1.1.4'
N N 0.0061 0.0033 'International Tables Vol C Tables 4.2.6.8 and 6.1.1.4'
O O 0.0106 0.0060 'International Tables Vol C Tables 4.2.6.8 and 6.1.1.4'
Sn Sn -0.6537 1.4246 'International Tables Vol C Tables 4.2.6.8 and 6.1.1.4'

loop_
_geom_angle_atom_site_label_1
_geom_angle_atom_site_label_2
_geom_angle_atom_site_label_3
_geom_angle
_geom_angle_site_symmetry_1
_geom_angle_site_symmetry_3
_geom_angle_publ_flag
O1 Sn1 O2 158.29(19) . . ?
O1 Sn1 N1 75.89(18) . . ?
O1 Sn1 C15 95.3(3) . . ?
O1 Sn1 C21 97.7(2) . . ?
O2 Sn1 N1 83.15(18) . . ?
O2 Sn1 C15 92.5(2) . . ?
O2 Sn1 C21 95.6(2) . . ?
C15 Sn1 N1 126.3(2) . . ?
C21 Sn1 N1 112.6(2) . . ?
C21 Sn1 C15 121.0(2) . . ?
C13 O1 Sn1 117.3(4) . . ?
C1 O2 Sn1 134.1(4) . . ?
C7 N1 Sn1 126.5(4) . . ?
C7 N1 C8 120.8(6) . . ?
C8 N1 Sn1 112.6(4) . . ?
O2 C1 C2 118.8(6) . . ?
O2 C1 C6 123.5(6) . . ?
C6 C1 C2 117.7(6) . . ?
C1 C2 Cl1 118.4(5) . . ?
C3 C2 Cl1 119.9(5) . . ?
C3 C2 C1 121.7(6) . . ?
C2 C3 H3 119.8 . . ?
C2 C3 C4 120.4(6) . . ?
C4 C3 H3 119.8 . . ?
C3 C4 Cl2 118.8(5) . . ?
C5 C4 Cl2 121.8(6) . . ?
C5 C4 C3 119.4(6) . . ?
C4 C5 H5 119.1 . . ?
C4 C5 C6 121.7(7) . . ?
C6 C5 H5 119.1 . . ?
C1 C6 C5 119.0(6) . . ?
C1 C6 C7 123.9(6) . . ?
C5 C6 C7 117.1(6) . . ?
N1 C7 C6 128.4(6) . . ?
N1 C7 H7 115.8 . . ?
C6 C7 H7 115.8 . . ?
C9 C8 N1 126.4(6) . . ?
C9 C8 C13 120.2(6) . . ?
C13 C8 N1 113.4(6) . . ?
C8 C9 H9 119.0 . . ?
C10 C9 C8 122.0(7) . . ?
C10 C9 H9 119.0 . . ?
C9 C10 C11 116.9(7) . . ?
C9 C10 C14 120.9(7) . . ?
C11 C10 C14 122.1(6) . . ?
C10 C11 H11 118.7 . . ?
C12 C11 C10 122.6(7) . . ?
C12 C11 H11 118.7 . . ?
C11 C12 H12 120.2 . . ?
C11 C12 C13 119.6(7) . . ?
C13 C12 H12 120.2 . . ?
O1 C13 C8 120.6(6) . . ?
O1 C13 C12 120.7(7) . . ?
C12 C13 C8 118.7(7) . . ?
C10 C14 H14A 109.5 . . ?
C10 C14 H14B 109.5 . . ?
C10 C14 H14C 109.5 . . ?
H14A C14 H14B 109.5 . . ?
H14A C14 H14C 109.5 . . ?
H14B C14 H14C 109.5 . . ?
C16 C15 Sn1 120.3(6) . . ?
C20 C15 Sn1 119.7(6) . . ?
C20 C15 C16 119.3(7) . . ?
C15 C16 H16 120.5 . . ?
C17 C16 C15 118.9(8) . . ?
C17 C16 H16 120.5 . . ?
C16 C17 H17 118.9 . . ?
C18 C17 C16 122.2(9) . . ?
C18 C17 H17 118.9 . . ?
C17 C18 H18 120.2 . . ?
C17 C18 C19 119.6(10) . . ?
C19 C18 H18 120.2 . . ?
C18 C19 H19 119.9 . . ?
C18 C19 C20 120.2(9) . . ?
C20 C19 H19 119.9 . . ?
C15 C20 C19 119.7(8) . . ?
C15 C20 H20 120.2 . . ?
C19 C20 H20 120.2 . . ?
C22 C21 Sn1 121.5(6) . . ?
C26 C21 Sn1 121.9(5) . . ?
C26 C21 C22 116.5(7) . . ?
C21 C22 H22 118.7 . . ?
C21 C22 C23 122.6(8) . . ?
C23 C22 H22 118.7 . . ?
C22 C23 H23 120.5 . . ?
C24 C23 C22 118.9(9) . . ?
C24 C23 H23 120.5 . . ?
C23 C24 H24 119.1 . . ?
C23 C24 C25 121.8(9) . . ?
C25 C24 H24 119.1 . . ?
C24 C25 H25 120.5 . . ?
C24 C25 C26 119.0(9) . . ?
C26 C25 H25 120.5 . . ?
C21 C26 C25 121.1(8) . . ?
C21 C26 H26 119.4 . . ?
C25 C26 H26 119.4 . . ?

loop_
_geom_bond_atom_site_label_1
_geom_bond_atom_site_label_2
_geom_bond_distance
_geom_bond_site_symmetry_2
_geom_bond_publ_flag
Sn1 O1 2.075(4) . ?
Sn1 O2 2.078(4) . ?
Sn1 N1 2.214(5) . ?
Sn1 C15 2.126(7) . ?
Sn1 C21 2.100(7) . ?
Cl1 C2 1.727(7) . ?
Cl2 C4 1.742(7) . ?
O1 C13 1.321(8) . ?
O2 C1 1.318(7) . ?
N1 C7 1.292(7) . ?
N1 C8 1.420(7) . ?
C1 C2 1.408(8) . ?
C1 C6 1.400(8) . ?
C2 C3 1.355(9) . ?
C3 H3 0.9300 . ?
C3 C4 1.382(9) . ?
C4 C5 1.356(8) . ?
C5 H5 0.9300 . ?
C5 C6 1.403(8) . ?
C6 C7 1.426(8) . ?
C7 H7 0.9300 . ?
C8 C9 1.381(9) . ?
C8 C13 1.399(9) . ?
C9 H9 0.9300 . ?
C9 C10 1.365(8) . ?
C10 C11 1.394(10) . ?
C10 C14 1.541(10) . ?
C11 H11 0.9300 . ?
C11 C12 1.377(10) . ?
C12 H12 0.9300 . ?
C12 C13 1.377(8) . ?
C14 H14A 0.9600 . ?
C14 H14B 0.9600 . ?
C14 H14C 0.9600 . ?
C15 C16 1.392(9) . ?
C15 C20 1.388(9) . ?
C16 H16 0.9300 . ?
C16 C17 1.381(11) . ?
C17 H17 0.9300 . ?
C17 C18 1.348(11) . ?
C18 H18 0.9300 . ?
C18 C19 1.369(11) . ?
C19 H19 0.9300 . ?
C19 C20 1.398(10) . ?
C20 H20 0.9300 . ?
C21 C22 1.385(9) . ?
C21 C26 1.375(9) . ?
C22 H22 0.9300 . ?
C22 C23 1.388(10) . ?
C23 H23 0.9300 . ?
C23 C24 1.334(12) . ?
C24 H24 0.9300 . ?
C24 C25 1.359(12) . ?
C25 H25 0.9300 . ?
C25 C26 1.411(11) . ?
C26 H26 0.9300 . ?

loop_
_geom_torsion_atom_site_label_1
_geom_torsion_atom_site_label_2
_geom_torsion_atom_site_label_3
_geom_torsion_atom_site_label_4
_geom_torsion
_geom_torsion_site_symmetry_1
_geom_torsion_site_symmetry_2
_geom_torsion_site_symmetry_3
_geom_torsion_site_symmetry_4
_geom_torsion_publ_flag
Sn1 O1 C13 C8 3.7(9) . . . . ?
Sn1 O1 C13 C12 -175.6(5) . . . . ?
Sn1 O2 C1 C2 174.1(4) . . . . ?
Sn1 O2 C1 C6 -8.3(10) . . . . ?
Sn1 N1 C7 C6 2.9(9) . . . . ?
Sn1 N1 C8 C9 177.3(5) . . . . ?
Sn1 N1 C8 C13 -4.2(7) . . . . ?
Sn1 C15 C16 C17 -171.3(6) . . . . ?
Sn1 C15 C20 C19 170.9(5) . . . . ?
Sn1 C21 C22 C23 179.6(6) . . . . ?
Sn1 C21 C26 C25 179.4(6) . . . . ?
Cl1 C2 C3 C4 179.9(5) . . . . ?
Cl2 C4 C5 C6 179.6(5) . . . . ?
O2 C1 C2 Cl1 -0.6(9) . . . . ?
O2 C1 C2 C3 179.5(6) . . . . ?
O2 C1 C6 C5 -178.9(6) . . . . ?
O2 C1 C6 C7 1.5(10) . . . . ?
N1 C8 C9 C10 -179.7(6) . . . . ?
N1 C8 C13 O1 0.6(10) . . . . ?
N1 C8 C13 C12 179.9(6) . . . . ?
C1 C2 C3 C4 -0.2(11) . . . . ?
C1 C6 C7 N1 0.7(11) . . . . ?
C2 C1 C6 C5 -1.4(9) . . . . ?
C2 C1 C6 C7 179.1(6) . . . . ?
C2 C3 C4 Cl2 -179.2(6) . . . . ?
C2 C3 C4 C5 -2.0(11) . . . . ?
C3 C4 C5 C6 2.4(11) . . . . ?
C4 C5 C6 C1 -0.7(10) . . . . ?
C4 C5 C6 C7 178.8(6) . . . . ?
C5 C6 C7 N1 -178.8(6) . . . . ?
C6 C1 C2 Cl1 -178.2(5) . . . . ?
C6 C1 C2 C3 1.8(10) . . . . ?
C7 N1 C8 C9 1.5(10) . . . . ?
C7 N1 C8 C13 -180.0(6) . . . . ?
C8 N1 C7 C6 178.1(6) . . . . ?
C8 C9 C10 C11 -1.8(11) . . . . ?
C8 C9 C10 C14 179.6(7) . . . . ?
C9 C8 C13 O1 179.2(6) . . . . ?
C9 C8 C13 C12 -1.5(11) . . . . ?
C9 C10 C11 C12 1.4(12) . . . . ?
C10 C11 C12 C13 -1.1(13) . . . . ?
C11 C12 C13 O1 -179.6(7) . . . . ?
C11 C12 C13 C8 1.1(11) . . . . ?
C13 C8 C9 C10 1.9(11) . . . . ?
C14 C10 C11 C12 180.0(7) . . . . ?
C15 C16 C17 C18 1.7(12) . . . . ?
C16 C15 C20 C19 0.4(10) . . . . ?
C16 C17 C18 C19 -1.8(14) . . . . ?
C17 C18 C19 C20 1.2(13) . . . . ?
C18 C19 C20 C15 -0.5(12) . . . . ?
C20 C15 C16 C17 -0.9(10) . . . . ?
C21 C22 C23 C24 -1.2(13) . . . . ?
C22 C21 C26 C25 -3.9(11) . . . . ?
C22 C23 C24 C25 0.5(15) . . . . ?
C23 C24 C25 C26 -1.5(15) . . . . ?
C24 C25 C26 C21 3.3(13) . . . . ?
C26 C21 C22 C23 2.9(11) . . . . ?
